data_7707995
loop_
_publ_author_name
'Bovkunova, Anna A.'
'Bazhina, Evgeniya S.'
'Evstifeev, Igor S.'
'Nelyubina, Yulia V.'
'Shmelev, Maxim A.'
'Babeshkin, Konstantin A.'
'Efimov, Nikolay N.'
'Kiskin, Mikhail A.'
'Eremenko, Igor L.'

_publ_section_title
;
 Two types of Ln<sub>2</sub>Cu<sub>2</sub> hydroxo-trimethylacetate
 complexes with 0D and 1D motifs: synthetic features, structural
 differences, and slow magnetic relaxation.
;
_journal_issue 35
_journal_name_full 'Dalton transactions (Cambridge, England : 2003)'
_journal_page_first 12275
_journal_page_last 12286
_journal_paper_doi 10.1039/d1dt01161h
_journal_volume 50
_journal_year 2021
_chemical_formula_moiety 'C27 H52 Cu Na O12 Tb, C2 H6 O'
_chemical_formula_sum 'C29 H58 Cu Na O13 Tb'
_chemical_formula_weight 860.20
_space_group_crystal_system triclinic
_space_group_IT_number 2
_space_group_name_Hall '-P 1'
_space_group_name_H-M_alt 'P -1'
_atom_sites_solution_hydrogens mixed
_audit_creation_date 2021-07-13
_audit_creation_method
;
Olex2 1.3
(compiled 2020.11.12 svn.r5f609507 for OlexSys, GUI svn.r6272)
;
_audit_update_record
;
2021-07-16 deposited with the CCDC.	2021-08-10 downloaded from the CCDC.
;
_cell_angle_alpha 111.418(5)
_cell_angle_beta 92.764(4)
_cell_angle_gamma 109.635(4)
_cell_formula_units_Z 2
_cell_length_a 11.6772(16)
_cell_length_b 13.2658(16)
_cell_length_c 14.5526(19)
_cell_measurement_reflns_used 4099
_cell_measurement_temperature 100.0
_cell_measurement_theta_max 30.61
_cell_measurement_theta_min 2.19
_cell_volume 1938.7(4)
_computing_cell_refinement 'SAINT V8.40A (Bruker, 2019)'
_computing_data_reduction 'SAINT V8.40A (Bruker, 2019)'
_computing_molecular_graphics 'Olex2 1.3 (Dolomanov et al., 2009)'
_computing_publication_material 'Olex2 1.3 (Dolomanov et al., 2009)'
_computing_structure_refinement 'SHELXL 2018/3 (Sheldrick, 2015)'
_computing_structure_solution 'XT  (Sheldrick, 2015)'
_diffrn_ambient_temperature 100.0
_diffrn_measured_fraction_theta_full 0.965
_diffrn_measured_fraction_theta_max 0.959
_diffrn_measurement_device_type 'Bruker APEX-II CCD'
_diffrn_measurement_method '\f and \w scans'
_diffrn_radiation_type MoK\a
_diffrn_radiation_wavelength 0.71073
_diffrn_reflns_av_R_equivalents 0.0705
_diffrn_reflns_av_unetI/netI 0.0770
_diffrn_reflns_Laue_measured_fraction_full 0.965
_diffrn_reflns_Laue_measured_fraction_max 0.959
_diffrn_reflns_limit_h_max 14
_diffrn_reflns_limit_h_min -14
_diffrn_reflns_limit_k_max 16
_diffrn_reflns_limit_k_min -14
_diffrn_reflns_limit_l_max 17
_diffrn_reflns_limit_l_min -17
_diffrn_reflns_number 16892
_diffrn_reflns_point_group_measured_fraction_full 0.965
_diffrn_reflns_point_group_measured_fraction_max 0.959
_diffrn_reflns_theta_full 25.242
_diffrn_reflns_theta_max 25.999
_diffrn_reflns_theta_min 2.188
_exptl_absorpt_coefficient_mu 2.423
_exptl_absorpt_correction_T_max 0.7461
_exptl_absorpt_correction_T_min 0.6061
_exptl_absorpt_correction_type multi-scan
_exptl_absorpt_process_details
;
SADABS-2016/2 (Bruker,2016/2) was used for absorption correction.
wR2(int) was 0.0613 before and 0.0470 after correction.
The Ratio of minimum to maximum transmission is 0.7983.
The \l/2 correction factor is Not present.
;
_exptl_crystal_colour blue
_exptl_crystal_colour_primary blue
_exptl_crystal_density_diffrn 1.474
_exptl_crystal_description block
_exptl_crystal_F_000 882
_exptl_crystal_size_max 0.15
_exptl_crystal_size_mid 0.15
_exptl_crystal_size_min 0.07
_refine_diff_density_max 1.276
_refine_diff_density_min -1.012
_refine_diff_density_rms 0.127
_refine_ls_extinction_method none
_refine_ls_goodness_of_fit_ref 0.992
_refine_ls_hydrogen_treatment constr
_refine_ls_matrix_type full
_refine_ls_number_parameters 435
_refine_ls_number_reflns 7305
_refine_ls_number_restraints 38
_refine_ls_restrained_S_all 1.008
_refine_ls_R_factor_all 0.0516
_refine_ls_R_factor_gt 0.0394
_refine_ls_shift/su_max 0.003
_refine_ls_shift/su_mean 0.000
_refine_ls_structure_factor_coef Fsqd
_refine_ls_weighting_details 'w=1/[\s^2^(Fo^2^)+(0.0321P)^2^] where P=(Fo^2^+2Fc^2^)/3'
_refine_ls_weighting_scheme calc
_refine_ls_wR_factor_gt 0.0751
_refine_ls_wR_factor_ref 0.0793
_reflns_Friedel_coverage 0.000
_reflns_number_gt 6068
_reflns_number_total 7305
_reflns_threshold_expression 'I > 2\s(I)'
_cod_data_source_file d1dt01161h2.cif
_cod_data_source_block 2_CCDC1
_cod_depositor_comments 'Adding full bibliography for 7707992--7707995.cif.'
_cod_database_code 7707995
_shelx_shelxl_version_number 2018/3
_shelx_space_group_comment
;
The symmetry employed for this shelxl refinement is uniquely defined
by the following loop, which should always be used as a source of
symmetry information in preference to the above space-group names.
They are only intended as comments.
;
_shelx_estimated_absorpt_t_max 0.849
_shelx_estimated_absorpt_t_min 0.713
_olex2_refinement_description
;
1. Fixed Uiso
 At 1.2 times of:
  All C(H,H) groups
 At 1.5 times of:
  All C(H,H,H) groups, All C(H,H,H,H,H,H) groups, All O(H) groups
2. Restrained distances
 O13B-C28B = O13A-C28A
 1.35 with sigma of 0.02
 C14-C15B \\sim C14-C17B \\sim C14-C16B \\sim C14-C15A \\sim C14-C17A \\sim
C14-C16A \\sim C14-C13
 with sigma of 0.02
 C15B-C17B \\sim C15B-C16B \\sim C17B-C16B \\sim C15A-C17A \\sim C15A-C16A
\\sim C17A-C16A
 with sigma of 0.04
3. Uiso/Uaniso restraints and constraints
Uanis(C17B) = Uanis(C16B)
Uanis(C15B) = Uanis(C17B)
4. Others
 Sof(O13B)=Sof(H)=Sof(C28B)=Sof(HA)=Sof(HB)=Sof(HC)=Sof(HD)=Sof(HE)=1-FVAR(1)
 Sof(HF)=Sof(HG)=Sof(HH)=Sof(O13A)=Sof(HI)=Sof(C28A)=Sof(HJ)=Sof(HK)=FVAR(1)
 Sof(C15B)=Sof(H15A)=Sof(H15B)=Sof(H15C)=Sof(C17B)=Sof(H17A)=Sof(H17B)=
 Sof(H17C)=Sof(C16B)=Sof(H16A)=Sof(H16B)=Sof(H16C)=1-FVAR(2)
 Sof(C15A)=Sof(H15D)=Sof(H15E)=Sof(H15F)=Sof(C17A)=Sof(H17D)=Sof(H17E)=
 Sof(H17F)=Sof(C16A)=Sof(H16D)=Sof(H16E)=Sof(H16F)=FVAR(2)
5.a Riding coordinates:
 O10(H10), O13B(H), O13A(HI)
5.b Secondary CH2 refined with riding coordinates:
 C6(H6A,H6B), C28B(HA,HB), C28A(HJ,HK)
5.c Me refined with riding coordinates:
 C17A(H17D,H17E,H17F), C16A(H16D,H16E,H16F)
5.d Idealised Me refined as rotating group:
 C26(H26A,H26B,H26C), C4(H4A,H4B,H4C), C10(H10A,H10B,H10C), C11(H11A,H11B,
 H11C), C20(H20A,H20B,H20C), C25(H25A,H25B,H25C), C3(H3A,H3B,H3C), C27(H27A,
 H27B,H27C), C5(H5A,H5B,H5C), C12(H12A,H12B,H12C), C21(H21A,H21B,H21C), C7(H7A,
 H7B,H7C), C22(H22A,H22B,H22C), C29B(HC,HD,HE), C29B(HF,HG,HH), C15B(H15A,H15B,
 H15C), C17B(H17A,H17B,H17C), C16B(H16A,H16B,H16C), C15A(H15D,H15E,H15F)
5.e Idealised tetrahedral OH refined as rotating group:
 O3(H3)
;
_olex2_submission_special_instructions 'No special instructions were received'

loop_
_space_group_symop_operation_xyz
'x, y, z'
'-x, -y, -z'

loop_
_atom_site_label
_atom_site_type_symbol
_atom_site_fract_x
_atom_site_fract_y
_atom_site_fract_z
_atom_site_U_iso_or_equiv
_atom_site_adp_type
_atom_site_occupancy
_atom_site_site_symmetry_order
_atom_site_calc_flag
_atom_site_refinement_flags_posn
_atom_site_refinement_flags_adp
_atom_site_refinement_flags_occupancy
_atom_site_disorder_assembly
_atom_site_disorder_group
Tb1 Tb 0.49935(2) 0.15440(2) 0.22235(2) 0.01448(7) Uani 1 1 d . . . . .
Cu1 Cu 0.53473(5) 0.10740(4) -0.02508(4) 0.01500(13) Uani 1 1 d . . . . .
Na1 Na 0.59381(18) 0.62113(14) 0.59740(14) 0.0274(5) Uani 1 1 d . . . . .
O1 O 0.6134(3) 0.8295(2) 0.9160(2) 0.0174(7) Uani 1 1 d . . . . .
O9 O 0.6595(3) 0.2661(2) 0.0384(2) 0.0189(7) Uani 1 1 d . . . . .
O11 O 0.4711(3) 0.1413(2) -0.1319(2) 0.0187(7) Uani 1 1 d . . . . .
O10 O 0.5742(3) 0.0610(2) 0.0827(2) 0.0143(7) Uani 1 1 d . . . . .
H10 H 0.651104 0.067729 0.085292 0.022 Uiso 1 1 d R U . . .
O5 O 0.5618(3) 0.2773(2) 0.3874(2) 0.0201(7) Uani 1 1 d . . . . .
O7 O 0.3317(3) -0.0341(2) 0.1310(2) 0.0211(7) Uani 1 1 d . . . . .
O8 O 0.6548(3) 0.3052(2) 0.2014(2) 0.0191(7) Uani 1 1 d . . . . .
O12 O 0.4355(3) -0.0271(2) -0.2642(2) 0.0196(7) Uani 1 1 d . . . . .
O2 O 0.6025(3) 0.7072(2) 0.7631(2) 0.0236(8) Uani 1 1 d . . . . .
O6 O 0.3141(3) 0.0669(2) 0.2824(3) 0.0274(8) Uani 1 1 d . . . . .
O3 O 0.7608(4) 0.7680(3) 0.5913(3) 0.0394(10) Uani 1 1 d . . . . .
H3 H 0.758232 0.831610 0.630495 0.059 Uiso 1 1 calc R U . . .
O4 O 0.5976(3) 0.4453(3) 0.5134(3) 0.0352(10) Uani 1 1 d . . . . .
C8 C 0.6316(4) 0.3649(3) 0.4658(3) 0.0215(11) Uani 1 1 d . . . . .
C1 C 0.6277(4) 0.7381(3) 0.8571(3) 0.0178(10) Uani 1 1 d . . . . .
C9 C 0.7590(4) 0.3689(4) 0.5032(3) 0.0202(10) Uani 1 1 d . . . . .
C13 C 0.2774(4) -0.0280(4) 0.2041(4) 0.0218(11) Uani 1 1 d D . . . .
C2 C 0.6697(4) 0.6643(4) 0.9002(4) 0.0219(11) Uani 1 1 d . . . . .
C19 C 0.8061(4) 0.4484(4) 0.1603(4) 0.0263(12) Uani 1 1 d . . . . .
O13B O 0.7962(5) 0.0388(6) 0.0800(4) 0.052(2) Uani 0.802(14) 1 d D . P A 2
H H 0.766239 -0.028507 0.033318 0.078 Uiso 0.802(14) 1 d R U P A 2
C23 C 0.4373(4) 0.0753(3) -0.2251(3) 0.0184(10) Uani 1 1 d . . . . .
C26 C 0.4236(5) 0.0744(4) -0.3969(4) 0.0323(13) Uani 1 1 d . . . . .
H26A H 0.513567 0.096300 -0.388658 0.048 Uiso 1 1 calc R U . . .
H26B H 0.396697 0.107275 -0.440211 0.048 Uiso 1 1 calc R U . . .
H26C H 0.382234 -0.011104 -0.427713 0.048 Uiso 1 1 calc R U . . .
C4 C 0.5524(5) 0.5863(4) 0.9221(4) 0.0348(13) Uani 1 1 d . . . . .
H4A H 0.518163 0.635855 0.970929 0.052 Uiso 1 1 calc R U . . .
H4B H 0.573949 0.536360 0.949639 0.052 Uiso 1 1 calc R U . . .
H4C H 0.490707 0.537266 0.859527 0.052 Uiso 1 1 calc R U . . .
C24 C 0.3896(4) 0.1223(3) -0.2940(3) 0.0207(11) Uani 1 1 d . . . . .
C14 C 0.1708(4) -0.1362(4) 0.1978(4) 0.0322(13) Uani 1 1 d D . . . .
C10 C 0.8069(4) 0.3000(4) 0.4174(4) 0.0250(11) Uani 1 1 d . . . . .
H10A H 0.750292 0.217606 0.388302 0.038 Uiso 1 1 calc R U . . .
H10B H 0.889412 0.306306 0.442665 0.038 Uiso 1 1 calc R U . . .
H10C H 0.811937 0.331433 0.365718 0.038 Uiso 1 1 calc R U . . .
C11 C 0.7392(5) 0.3138(4) 0.5806(4) 0.0346(13) Uani 1 1 d . . . . .
H11A H 0.701288 0.354870 0.632732 0.052 Uiso 1 1 calc R U . . .
H11B H 0.819277 0.320500 0.611655 0.052 Uiso 1 1 calc R U . . .
H11C H 0.684461 0.231020 0.546775 0.052 Uiso 1 1 calc R U . . .
C18 C 0.6973(4) 0.3307(3) 0.1314(3) 0.0193(10) Uani 1 1 d . . . . .
C20 C 0.9246(5) 0.4283(5) 0.1811(5) 0.0448(16) Uani 1 1 d . . . . .
H20A H 0.918977 0.397478 0.233274 0.067 Uiso 1 1 calc R U . . .
H20B H 0.996191 0.502595 0.204135 0.067 Uiso 1 1 calc R U . . .
H20C H 0.934633 0.371898 0.119264 0.067 Uiso 1 1 calc R U . . .
C25 C 0.2487(5) 0.0762(4) -0.3063(4) 0.0352(14) Uani 1 1 d . . . . .
H25A H 0.215294 -0.009620 -0.335250 0.053 Uiso 1 1 calc R U . . .
H25B H 0.214159 0.103210 -0.351194 0.053 Uiso 1 1 calc R U . . .
H25C H 0.226070 0.105279 -0.240446 0.053 Uiso 1 1 calc R U . . .
C3 C 0.7225(6) 0.5880(5) 0.8258(5) 0.0455(16) Uani 1 1 d . . . . .
H3A H 0.659623 0.535922 0.764355 0.068 Uiso 1 1 calc R U . . .
H3B H 0.747523 0.540990 0.855128 0.068 Uiso 1 1 calc R U . . .
H3C H 0.794912 0.637212 0.809357 0.068 Uiso 1 1 calc R U . . .
C27 C 0.4429(5) 0.2561(4) -0.2482(4) 0.0350(14) Uani 1 1 d . . . . .
H27A H 0.416472 0.285093 -0.184045 0.053 Uiso 1 1 calc R U . . .
H27B H 0.412724 0.283966 -0.294499 0.053 Uiso 1 1 calc R U . . .
H27C H 0.533608 0.285079 -0.236775 0.053 Uiso 1 1 calc R U . . .
C5 C 0.7619(5) 0.7424(4) 0.9987(4) 0.0428(17) Uani 1 1 d . . . . .
H5A H 0.835547 0.795203 0.986685 0.064 Uiso 1 1 calc R U . . .
H5B H 0.785981 0.693821 1.026601 0.064 Uiso 1 1 calc R U . . .
H5C H 0.723677 0.788546 1.046528 0.064 Uiso 1 1 calc R U . . .
C12 C 0.8505(4) 0.4967(4) 0.5553(4) 0.0293(12) Uani 1 1 d . . . . .
H12A H 0.861334 0.532680 0.506624 0.044 Uiso 1 1 calc R U . . .
H12B H 0.930556 0.499241 0.581911 0.044 Uiso 1 1 calc R U . . .
H12C H 0.817899 0.539861 0.610691 0.044 Uiso 1 1 calc R U . . .
C21 C 0.8114(6) 0.4899(4) 0.0757(4) 0.0477(19) Uani 1 1 d . . . . .
H21A H 0.823818 0.432584 0.015882 0.071 Uiso 1 1 calc R U . . .
H21B H 0.880398 0.565675 0.096669 0.071 Uiso 1 1 calc R U . . .
H21C H 0.733439 0.498314 0.059983 0.071 Uiso 1 1 calc R U . . .
C6 C 0.7945(6) 0.7776(6) 0.5040(5) 0.0582(19) Uani 1 1 d . . . . .
H6A H 0.755616 0.826020 0.487113 0.070 Uiso 1 1 calc R U . . .
H6B H 0.760637 0.698628 0.448455 0.070 Uiso 1 1 calc R U . . .
C7 C 0.9291(6) 0.8293(5) 0.5096(5) 0.0534(17) Uani 1 1 d . . . . .
H7A H 0.945361 0.821876 0.442418 0.080 Uiso 1 1 calc R U . . .
H7B H 0.970099 0.788144 0.534366 0.080 Uiso 1 1 calc R U . . .
H7C H 0.961432 0.912274 0.555556 0.080 Uiso 1 1 calc R U . . .
C22 C 0.7938(6) 0.5402(4) 0.2570(4) 0.0479(17) Uani 1 1 d . . . . .
H22A H 0.720891 0.557114 0.243229 0.072 Uiso 1 1 calc R U . . .
H22B H 0.868231 0.612172 0.279972 0.072 Uiso 1 1 calc R U . . .
H22C H 0.784427 0.509695 0.309414 0.072 Uiso 1 1 calc R U . . .
C28B C 0.9153(7) 0.0611(8) 0.1194(8) 0.052(3) Uani 0.802(14) 1 d D . P A 2
HA H 0.967503 0.071830 0.069441 0.062 Uiso 0.802(14) 1 calc R U P A 2
HB H 0.916571 -0.008541 0.129226 0.062 Uiso 0.802(14) 1 calc R U P A 2
C29B C 0.9682(7) 0.1583(5) 0.2100(5) 0.068(2) Uani 1 1 d . . . . .
HC H 0.982235 0.229587 0.198740 0.103 Uiso 0.802(14) 1 calc R U P A 2
HD H 1.047522 0.160008 0.237423 0.103 Uiso 0.802(14) 1 calc R U P A 2
HE H 0.912346 0.153783 0.257740 0.103 Uiso 0.802(14) 1 calc R U P A 2
HF H 0.936558 0.220578 0.238007 0.103 Uiso 0.198(14) 1 calc R U P A 1
HG H 1.058979 0.192591 0.222057 0.103 Uiso 0.198(14) 1 calc R U P A 1
HH H 0.942022 0.103472 0.242444 0.103 Uiso 0.198(14) 1 calc R U P A 1
C15B C 0.0916(8) -0.1946(7) 0.0867(7) 0.0341(19) Uani 0.662(18) 1 d D . P B 2
H15A H 0.054963 -0.141743 0.077097 0.051 Uiso 0.662(18) 1 calc R U P B 2
H15B H 0.025482 -0.268872 0.076471 0.051 Uiso 0.662(18) 1 calc R U P B 2
H15C H 0.145543 -0.209039 0.038012 0.051 Uiso 0.662(18) 1 calc R U P B 2
C17B C 0.0899(8) -0.1079(6) 0.2698(7) 0.0341(19) Uani 0.662(18) 1 d D . P B 2
H17A H 0.135350 -0.078945 0.338577 0.051 Uiso 0.662(18) 1 calc R U P B 2
H17B H 0.016428 -0.178505 0.256164 0.051 Uiso 0.662(18) 1 calc R U P B 2
H17C H 0.064352 -0.047571 0.262645 0.051 Uiso 0.662(18) 1 calc R U P B 2
C16B C 0.2300(10) -0.2186(9) 0.2068(10) 0.0341(19) Uani 0.662(18) 1 d D . P B 2
H16A H 0.283769 -0.229140 0.157382 0.051 Uiso 0.662(18) 1 calc R U P B 2
H16B H 0.165089 -0.294578 0.194090 0.051 Uiso 0.662(18) 1 calc R U P B 2
H16C H 0.279323 -0.185565 0.274734 0.051 Uiso 0.662(18) 1 calc R U P B 2
O13A O 0.8123(19) 0.111(2) 0.0694(15) 0.038(7) Uiso 0.198(14) 1 d D . P A 1
HI H 0.780213 0.082942 0.008141 0.057 Uiso 0.198(14) 1 d R U P A 1
C28A C 0.912(4) 0.086(5) 0.085(4) 0.09(2) Uiso 0.198(14) 1 d D . P A 1
HJ H 0.974417 0.113414 0.047175 0.104 Uiso 0.198(14) 1 calc R U P A 1
HK H 0.887831 0.001008 0.064331 0.104 Uiso 0.198(14) 1 calc R U P A 1
C15A C 0.058(2) -0.175(2) 0.1240(19) 0.074(8) Uiso 0.338(18) 1 d D . P B 1
H15D H 0.011766 -0.124799 0.151142 0.111 Uiso 0.338(18) 1 calc R U P B 1
H15E H 0.006381 -0.256185 0.110176 0.111 Uiso 0.338(18) 1 calc R U P B 1
H15F H 0.080929 -0.169481 0.061590 0.111 Uiso 0.338(18) 1 calc R U P B 1
C17A C 0.138(2) -0.1079(16) 0.3072(12) 0.053(6) Uiso 0.338(18) 1 d D . P B 1
H17D H 0.213597 -0.082005 0.356547 0.080 Uiso 0.338(18) 1 calc R U P B 1
H17E H 0.105597 -0.045711 0.324149 0.080 Uiso 0.338(18) 1 calc R U P B 1
H17F H 0.076139 -0.178440 0.308347 0.080 Uiso 0.338(18) 1 calc R U P B 1
C16A C 0.216(2) -0.2367(16) 0.1846(16) 0.035(6) Uiso 0.338(18) 1 d D . P B 1
H16D H 0.290802 -0.207708 0.234940 0.053 Uiso 0.338(18) 1 calc R U P B 1
H16E H 0.150739 -0.300271 0.193392 0.053 Uiso 0.338(18) 1 calc R U P B 1
H16F H 0.233879 -0.266072 0.116990 0.053 Uiso 0.338(18) 1 calc R U P B 1

loop_
_atom_site_aniso_label
_atom_site_aniso_U_11
_atom_site_aniso_U_22
_atom_site_aniso_U_33
_atom_site_aniso_U_23
_atom_site_aniso_U_13
_atom_site_aniso_U_12
Tb1 0.01525(11) 0.00916(10) 0.01412(11) 0.00175(7) -0.00108(8) 0.00263(8)
Cu1 0.0162(3) 0.0084(2) 0.0150(3) 0.00302(19) -0.0017(2) 0.0008(2)
Na1 0.0221(10) 0.0223(9) 0.0250(11) -0.0029(7) -0.0027(9) 0.0082(8)
O1 0.0166(17) 0.0114(14) 0.0175(16) 0.0024(11) -0.0018(14) 0.0019(12)
O9 0.0187(17) 0.0135(14) 0.0187(17) 0.0052(12) 0.0001(14) 0.0012(13)
O11 0.0243(18) 0.0111(14) 0.0160(16) 0.0034(11) 0.0005(14) 0.0040(13)
O10 0.0096(15) 0.0114(13) 0.0205(17) 0.0060(11) 0.0007(13) 0.0030(11)
O5 0.0207(17) 0.0140(14) 0.0167(17) 0.0000(11) -0.0033(14) 0.0041(13)
O7 0.0204(18) 0.0139(15) 0.0224(18) 0.0069(12) -0.0013(15) 0.0000(13)
O8 0.0210(18) 0.0105(14) 0.0161(16) 0.0021(12) -0.0036(14) -0.0010(12)
O12 0.0267(19) 0.0132(14) 0.0151(16) 0.0024(11) 0.0000(14) 0.0073(13)
O2 0.029(2) 0.0192(15) 0.0185(18) 0.0023(12) 0.0014(15) 0.0105(14)
O6 0.0234(19) 0.0191(16) 0.033(2) 0.0058(14) 0.0115(16) 0.0049(14)
O3 0.040(2) 0.036(2) 0.037(2) 0.0054(17) 0.0155(19) 0.0173(18)
O4 0.027(2) 0.0255(18) 0.038(2) -0.0072(15) -0.0074(18) 0.0159(16)
C8 0.024(3) 0.015(2) 0.021(3) 0.0053(17) -0.002(2) 0.0039(19)
C1 0.007(2) 0.012(2) 0.028(3) 0.0081(17) -0.0047(19) -0.0040(16)
C9 0.018(2) 0.020(2) 0.019(2) 0.0071(18) 0.000(2) 0.0049(19)
C13 0.015(2) 0.018(2) 0.032(3) 0.0105(19) 0.005(2) 0.0055(19)
C2 0.022(3) 0.019(2) 0.028(3) 0.0112(19) 0.003(2) 0.011(2)
C19 0.021(3) 0.014(2) 0.030(3) 0.0065(19) -0.006(2) -0.0063(19)
O13B 0.022(3) 0.050(4) 0.059(4) -0.008(3) -0.014(3) 0.021(3)
C23 0.017(2) 0.014(2) 0.018(2) 0.0078(17) -0.0023(19) -0.0021(18)
C26 0.048(4) 0.034(3) 0.019(3) 0.014(2) 0.005(2) 0.016(3)
C4 0.031(3) 0.032(3) 0.050(4) 0.026(3) 0.006(3) 0.012(2)
C24 0.026(3) 0.013(2) 0.018(2) 0.0045(17) -0.005(2) 0.0052(19)
C14 0.023(3) 0.017(2) 0.052(4) 0.012(2) 0.013(3) 0.004(2)
C10 0.018(3) 0.025(2) 0.032(3) 0.010(2) 0.003(2) 0.010(2)
C11 0.032(3) 0.040(3) 0.034(3) 0.018(2) 0.002(3) 0.013(2)
C18 0.015(2) 0.016(2) 0.023(3) 0.0074(18) -0.003(2) 0.0036(18)
C20 0.023(3) 0.040(3) 0.053(4) 0.016(3) -0.002(3) -0.005(3)
C25 0.030(3) 0.043(3) 0.038(3) 0.022(2) 0.000(3) 0.016(3)
C3 0.056(4) 0.050(3) 0.059(4) 0.031(3) 0.025(3) 0.043(3)
C27 0.053(4) 0.018(2) 0.035(3) 0.013(2) -0.006(3) 0.013(2)
C5 0.039(3) 0.029(3) 0.052(4) 0.017(2) -0.018(3) 0.007(3)
C12 0.018(3) 0.022(2) 0.028(3) 0.0001(19) -0.006(2) -0.003(2)
C21 0.047(4) 0.030(3) 0.044(4) 0.024(3) -0.014(3) -0.019(3)
C6 0.054(5) 0.084(5) 0.034(4) 0.020(3) 0.000(3) 0.030(4)
C7 0.051(4) 0.059(4) 0.049(4) 0.018(3) 0.018(3) 0.023(3)
C22 0.049(4) 0.014(2) 0.049(4) -0.002(2) 0.009(3) -0.009(2)
C28B 0.031(5) 0.050(5) 0.061(7) 0.009(5) 0.000(4) 0.015(4)
C29B 0.052(5) 0.058(4) 0.073(5) 0.022(4) -0.015(4) 0.002(4)
C15B 0.022(3) 0.021(3) 0.051(4) 0.017(2) 0.004(3) -0.003(2)
C17B 0.022(3) 0.021(3) 0.051(4) 0.017(2) 0.004(3) -0.003(2)
C16B 0.022(3) 0.021(3) 0.051(4) 0.017(2) 0.004(3) -0.003(2)

loop_
_atom_type_symbol
_atom_type_description
_atom_type_scat_dispersion_real
_atom_type_scat_dispersion_imag
_atom_type_scat_source
C C 0.0033 0.0016 'International Tables Vol C Tables 4.2.6.8 and 6.1.1.4'
H H 0.0000 0.0000 'International Tables Vol C Tables 4.2.6.8 and 6.1.1.4'
Cu Cu 0.3201 1.2651 'International Tables Vol C Tables 4.2.6.8 and 6.1.1.4'
Na Na 0.0362 0.0249 'International Tables Vol C Tables 4.2.6.8 and 6.1.1.4'
O O 0.0106 0.0060 'International Tables Vol C Tables 4.2.6.8 and 6.1.1.4'
Tb Tb -0.1723 4.1537 'International Tables Vol C Tables 4.2.6.8 and 6.1.1.4'

loop_
_geom_angle_atom_site_label_1
_geom_angle_atom_site_label_2
_geom_angle_atom_site_label_3
_geom_angle
_geom_angle_site_symmetry_1
_geom_angle_site_symmetry_3
_geom_angle_publ_flag
O10 Tb1 O1 77.32(10) . 2_666 ?
O10 Tb1 O7 75.58(10) . . ?
O10 Tb1 O2 126.78(10) . 2_666 ?
O10 Tb1 O6 127.52(10) . . ?
O5 Tb1 O1 129.39(10) . 2_666 ?
O5 Tb1 O10 141.82(11) . . ?
O5 Tb1 O7 133.10(11) . . ?
O5 Tb1 O8 83.53(10) . . ?
O5 Tb1 O12 87.03(10) . 2_655 ?
O5 Tb1 O2 77.23(10) . 2_666 ?
O5 Tb1 O6 81.55(11) . . ?
O7 Tb1 O1 73.02(9) . 2_666 ?
O7 Tb1 O2 102.65(10) . 2_666 ?
O7 Tb1 O6 53.13(11) . . ?
O8 Tb1 O1 79.42(9) . 2_666 ?
O8 Tb1 O10 74.82(10) . . ?
O8 Tb1 O7 143.12(10) . . ?
O8 Tb1 O2 78.51(11) . 2_666 ?
O8 Tb1 O6 155.86(11) . . ?
O12 Tb1 O1 143.05(9) 2_655 2_666 ?
O12 Tb1 O10 75.02(10) 2_655 . ?
O12 Tb1 O7 76.71(10) 2_655 . ?
O12 Tb1 O8 115.63(11) 2_655 . ?
O12 Tb1 O2 157.74(11) 2_655 2_666 ?
O12 Tb1 O6 82.47(11) 2_655 . ?
O2 Tb1 O1 52.83(10) 2_666 2_666 ?
O6 Tb1 O1 95.63(11) . 2_666 ?
O6 Tb1 O2 79.75(11) . 2_666 ?
O9 Cu1 Tb1 136.98(10) . 2_655 ?
O9 Cu1 O10 171.80(12) . 2_655 ?
O9 Cu1 O10 94.95(11) . . ?
O9 Cu1 O7 93.32(12) . 2_655 ?
O11 Cu1 Tb1 83.59(8) . 2_655 ?
O11 Cu1 O9 91.20(11) . . ?
O11 Cu1 O10 171.83(13) . . ?
O11 Cu1 O10 95.59(11) . 2_655 ?
O11 Cu1 O7 88.98(12) . 2_655 ?
O10 Cu1 Tb1 39.99(9) 2_655 2_655 ?
O10 Cu1 Tb1 95.48(8) . 2_655 ?
O10 Cu1 O10 78.75(11) . 2_655 ?
O10 Cu1 O7 96.00(11) . 2_655 ?
O10 Cu1 O7 82.23(11) 2_655 2_655 ?
O7 Cu1 Tb1 44.09(6) 2_655 2_655 ?
O5 Na1 Tb1 37.16(7) 2_666 2_666 ?
O2 Na1 Tb1 40.18(8) . 2_666 ?
O2 Na1 O5 75.22(12) . 2_666 ?
O2 Na1 O3 95.75(14) . . ?
O2 Na1 O4 118.19(15) . 2_666 ?
O3 Na1 Tb1 88.73(11) . 2_666 ?
O3 Na1 O5 97.58(13) . 2_666 ?
O3 Na1 O4 118.99(16) . 2_666 ?
O4 Na1 Tb1 88.12(10) 2_666 2_666 ?
O4 Na1 Tb1 157.82(14) . 2_666 ?
O4 Na1 O5 52.41(10) 2_666 2_666 ?
O4 Na1 O5 138.12(13) . 2_666 ?
O4 Na1 O2 126.80(15) . . ?
O4 Na1 O3 112.54(17) . . ?
O4 Na1 O4 86.84(13) . 2_666 ?
C1 O1 Tb1 93.0(2) . 2_666 ?
C18 O9 Cu1 128.1(3) . . ?
C23 O11 Cu1 127.2(3) . . ?
Tb1 O10 H10 123.2 . . ?
Cu1 O10 Tb1 107.06(13) 2_655 . ?
Cu1 O10 Tb1 107.89(12) . . ?
Cu1 O10 Cu1 101.25(11) . 2_655 ?
Cu1 O10 H10 109.1 2_655 . ?
Cu1 O10 H10 106.2 . . ?
Tb1 O5 Na1 99.45(11) . 2_666 ?
C8 O5 Tb1 157.5(3) . . ?
C8 O5 Na1 88.0(3) . 2_666 ?
Tb1 O7 Cu1 91.66(11) . 2_655 ?
C13 O7 Tb1 94.1(2) . . ?
C13 O7 Cu1 150.6(3) . 2_655 ?
C18 O8 Tb1 139.2(3) . . ?
C23 O12 Tb1 140.1(3) . 2_655 ?
Na1 O2 Tb1 103.80(12) . 2_666 ?
C1 O2 Tb1 93.7(3) . 2_666 ?
C1 O2 Na1 162.4(3) . . ?
C13 O6 Tb1 92.4(3) . . ?
Na1 O3 H3 107.3 . . ?
C6 O3 Na1 125.1(4) . . ?
C6 O3 H3 109.5 . . ?
Na1 O4 Na1 93.16(13) . 2_666 ?
C8 O4 Na1 162.8(4) . . ?
C8 O4 Na1 97.9(3) . 2_666 ?
O5 C8 Na1 65.3(2) . 2_666 ?
O5 C8 C9 118.8(4) . . ?
O4 C8 Na1 56.4(2) . 2_666 ?
O4 C8 O5 121.5(4) . . ?
O4 C8 C9 119.7(4) . . ?
C9 C8 Na1 175.0(3) . 2_666 ?
O1 C1 Tb1 60.3(2) . 2_666 ?
O1 C1 C2 120.0(4) . . ?
O2 C1 Tb1 59.9(2) . 2_666 ?
O2 C1 O1 119.3(4) . . ?
O2 C1 C2 120.6(4) . . ?
C2 C1 Tb1 168.3(3) . 2_666 ?
C8 C9 C11 105.9(4) . . ?
C10 C9 C8 111.0(4) . . ?
C10 C9 C11 110.2(4) . . ?
C10 C9 C12 110.7(4) . . ?
C12 C9 C8 109.6(4) . . ?
C12 C9 C11 109.3(4) . . ?
O7 C13 O6 119.6(4) . . ?
O7 C13 C14 119.0(4) . . ?
O6 C13 C14 121.3(5) . . ?
C1 C2 C4 105.9(4) . . ?
C3 C2 C1 111.4(4) . . ?
C3 C2 C4 109.3(4) . . ?
C3 C2 C5 111.4(5) . . ?
C5 C2 C1 110.3(3) . . ?
C5 C2 C4 108.4(4) . . ?
C18 C19 C22 109.6(4) . . ?
C20 C19 C18 106.7(4) . . ?
C20 C19 C22 109.0(4) . . ?
C21 C19 C18 111.2(4) . . ?
C21 C19 C20 109.7(5) . . ?
C21 C19 C22 110.5(4) . . ?
C28B O13B H 108.9 . . ?
O11 C23 C24 117.1(4) . . ?
O12 C23 O11 125.0(4) . . ?
O12 C23 C24 117.8(4) . . ?
H26A C26 H26B 109.5 . . ?
H26A C26 H26C 109.5 . . ?
H26B C26 H26C 109.5 . . ?
C24 C26 H26A 109.5 . . ?
C24 C26 H26B 109.5 . . ?
C24 C26 H26C 109.5 . . ?
C2 C4 H4A 109.5 . . ?
C2 C4 H4B 109.5 . . ?
C2 C4 H4C 109.5 . . ?
H4A C4 H4B 109.5 . . ?
H4A C4 H4C 109.5 . . ?
H4B C4 H4C 109.5 . . ?
C26 C24 C23 109.2(4) . . ?
C26 C24 C27 110.7(4) . . ?
C25 C24 C23 106.9(4) . . ?
C25 C24 C26 108.9(4) . . ?
C25 C24 C27 110.0(4) . . ?
C27 C24 C23 111.1(3) . . ?
C13 C14 C15B 106.0(4) . . ?
C13 C14 C17A 106.8(8) . . ?
C13 C14 C16A 110.4(11) . . ?
C17B C14 C13 112.7(4) . . ?
C17B C14 C15B 108.7(6) . . ?
C17B C14 C16B 116.2(7) . . ?
C16B C14 C13 105.5(5) . . ?
C16B C14 C15B 107.2(6) . . ?
C15A C14 C13 115.9(10) . . ?
C15A C14 C17A 109.4(12) . . ?
C15A C14 C16A 111.8(11) . . ?
C16A C14 C17A 101.3(11) . . ?
C9 C10 H10A 109.5 . . ?
C9 C10 H10B 109.5 . . ?
C9 C10 H10C 109.5 . . ?
H10A C10 H10B 109.5 . . ?
H10A C10 H10C 109.5 . . ?
H10B C10 H10C 109.5 . . ?
C9 C11 H11A 109.5 . . ?
C9 C11 H11B 109.5 . . ?
C9 C11 H11C 109.5 . . ?
H11A C11 H11B 109.5 . . ?
H11A C11 H11C 109.5 . . ?
H11B C11 H11C 109.5 . . ?
O9 C18 C19 116.8(4) . . ?
O8 C18 O9 125.3(4) . . ?
O8 C18 C19 117.9(4) . . ?
C19 C20 H20A 109.5 . . ?
C19 C20 H20B 109.5 . . ?
C19 C20 H20C 109.5 . . ?
H20A C20 H20B 109.5 . . ?
H20A C20 H20C 109.5 . . ?
H20B C20 H20C 109.5 . . ?
C24 C25 H25A 109.5 . . ?
C24 C25 H25B 109.5 . . ?
C24 C25 H25C 109.5 . . ?
H25A C25 H25B 109.5 . . ?
H25A C25 H25C 109.5 . . ?
H25B C25 H25C 109.5 . . ?
C2 C3 H3A 109.5 . . ?
C2 C3 H3B 109.5 . . ?
C2 C3 H3C 109.5 . . ?
H3A C3 H3B 109.5 . . ?
H3A C3 H3C 109.5 . . ?
H3B C3 H3C 109.5 . . ?
C24 C27 H27A 109.5 . . ?
C24 C27 H27B 109.5 . . ?
C24 C27 H27C 109.5 . . ?
H27A C27 H27B 109.5 . . ?
H27A C27 H27C 109.5 . . ?
H27B C27 H27C 109.5 . . ?
C2 C5 H5A 109.5 . . ?
C2 C5 H5B 109.5 . . ?
C2 C5 H5C 109.5 . . ?
H5A C5 H5B 109.5 . . ?
H5A C5 H5C 109.5 . . ?
H5B C5 H5C 109.5 . . ?
C9 C12 H12A 109.5 . . ?
C9 C12 H12B 109.5 . . ?
C9 C12 H12C 109.5 . . ?
H12A C12 H12B 109.5 . . ?
H12A C12 H12C 109.5 . . ?
H12B C12 H12C 109.5 . . ?
C19 C21 H21A 109.5 . . ?
C19 C21 H21B 109.5 . . ?
C19 C21 H21C 109.5 . . ?
H21A C21 H21B 109.5 . . ?
H21A C21 H21C 109.5 . . ?
H21B C21 H21C 109.5 . . ?
O3 C6 H6A 108.6 . . ?
O3 C6 H6B 108.6 . . ?
O3 C6 C7 114.8(5) . . ?
H6A C6 H6B 107.5 . . ?
C7 C6 H6A 108.6 . . ?
C7 C6 H6B 108.6 . . ?
C6 C7 H7A 109.5 . . ?
C6 C7 H7B 109.5 . . ?
C6 C7 H7C 109.5 . . ?
H7A C7 H7B 109.5 . . ?
H7A C7 H7C 109.5 . . ?
H7B C7 H7C 109.5 . . ?
C19 C22 H22A 109.5 . . ?
C19 C22 H22B 109.5 . . ?
C19 C22 H22C 109.5 . . ?
H22A C22 H22B 109.5 . . ?
H22A C22 H22C 109.5 . . ?
H22B C22 H22C 109.5 . . ?
O13B C28B HA 108.4 . . ?
O13B C28B HB 108.4 . . ?
O13B C28B C29B 115.4(7) . . ?
HA C28B HB 107.5 . . ?
C29B C28B HA 108.4 . . ?
C29B C28B HB 108.4 . . ?
C28B C29B HC 109.5 . . ?
C28B C29B HD 109.5 . . ?
C28B C29B HE 109.5 . . ?
HC C29B HD 109.5 . . ?
HC C29B HE 109.5 . . ?
HD C29B HE 109.5 . . ?
HF C29B HG 109.5 . . ?
HF C29B HH 109.5 . . ?
HG C29B HH 109.5 . . ?
C28A C29B HF 109.5 . . ?
C28A C29B HG 109.5 . . ?
C28A C29B HH 109.5 . . ?
C14 C15B H15A 109.5 . . ?
C14 C15B H15B 109.5 . . ?
C14 C15B H15C 109.5 . . ?
H15A C15B H15B 109.5 . . ?
H15A C15B H15C 109.5 . . ?
H15B C15B H15C 109.5 . . ?
C14 C17B H17A 109.5 . . ?
C14 C17B H17B 109.5 . . ?
C14 C17B H17C 109.5 . . ?
H17A C17B H17B 109.5 . . ?
H17A C17B H17C 109.5 . . ?
H17B C17B H17C 109.5 . . ?
C14 C16B H16A 109.5 . . ?
C14 C16B H16B 109.5 . . ?
C14 C16B H16C 109.5 . . ?
H16A C16B H16B 109.5 . . ?
H16A C16B H16C 109.5 . . ?
H16B C16B H16C 109.5 . . ?
C28A O13A HI 112.6 . . ?
C29B C28A HJ 110.7 . . ?
C29B C28A HK 110.7 . . ?
O13A C28A C29B 105(3) . . ?
O13A C28A HJ 110.7 . . ?
O13A C28A HK 110.7 . . ?
HJ C28A HK 108.8 . . ?
C14 C15A H15D 109.5 . . ?
C14 C15A H15E 109.5 . . ?
C14 C15A H15F 109.5 . . ?
H15D C15A H15E 109.5 . . ?
H15D C15A H15F 109.5 . . ?
H15E C15A H15F 109.5 . . ?
C14 C17A H17D 109.5 . . ?
C14 C17A H17E 109.5 . . ?
C14 C17A H17F 109.5 . . ?
H17D C17A H17E 109.5 . . ?
H17D C17A H17F 109.5 . . ?
H17E C17A H17F 109.5 . . ?
C14 C16A H16D 109.5 . . ?
C14 C16A H16E 109.5 . . ?
C14 C16A H16F 109.5 . . ?
H16D C16A H16E 109.5 . . ?
H16D C16A H16F 109.5 . . ?
H16E C16A H16F 109.5 . . ?

loop_
_geom_bond_atom_site_label_1
_geom_bond_atom_site_label_2
_geom_bond_distance
_geom_bond_site_symmetry_2
_geom_bond_publ_flag
Tb1 O1 2.465(3) 2_666 ?
Tb1 O10 2.342(3) . ?
Tb1 O5 2.265(3) . ?
Tb1 O7 2.426(3) . ?
Tb1 O8 2.335(3) . ?
Tb1 O12 2.317(3) 2_655 ?
Tb1 O2 2.457(3) 2_666 ?
Tb1 O6 2.455(3) . ?
Cu1 O9 1.948(3) . ?
Cu1 O11 1.948(3) . ?
Cu1 O10 1.970(3) . ?
Cu1 O10 1.982(2) 2_655 ?
Cu1 O7 2.432(4) 2_655 ?
Na1 O5 2.576(4) 2_666 ?
Na1 O2 2.240(4) . ?
Na1 O3 2.280(4) . ?
Na1 O4 2.381(3) 2_666 ?
Na1 O4 2.220(3) . ?
O1 C1 1.274(5) . ?
O9 C18 1.266(5) . ?
O11 C23 1.269(5) . ?
O10 H10 0.8701 . ?
O5 C8 1.274(5) . ?
O7 C13 1.256(6) . ?
O8 C18 1.259(5) . ?
O12 C23 1.259(5) . ?
O2 C1 1.264(5) . ?
O6 C13 1.269(5) . ?
O3 H3 0.8400 . ?
O3 C6 1.384(7) . ?
O4 C8 1.243(6) . ?
C8 C9 1.536(6) . ?
C1 C2 1.527(6) . ?
C9 C10 1.511(7) . ?
C9 C11 1.540(6) . ?
C9 C12 1.535(5) . ?
C13 C14 1.519(6) . ?
C2 C4 1.542(7) . ?
C2 C3 1.504(7) . ?
C2 C5 1.518(6) . ?
C19 C18 1.537(5) . ?
C19 C20 1.532(7) . ?
C19 C21 1.518(6) . ?
C19 C22 1.539(7) . ?
O13B H 0.8399 . ?
O13B C28B 1.368(8) . ?
C23 C24 1.530(6) . ?
C26 H26A 0.9800 . ?
C26 H26B 0.9800 . ?
C26 H26C 0.9800 . ?
C26 C24 1.528(7) . ?
C4 H4A 0.9800 . ?
C4 H4B 0.9800 . ?
C4 H4C 0.9800 . ?
C24 C25 1.526(7) . ?
C24 C27 1.528(5) . ?
C14 C15B 1.591(8) . ?
C14 C17B 1.476(8) . ?
C14 C16B 1.515(8) . ?
C14 C15A 1.468(12) . ?
C14 C17A 1.593(12) . ?
C14 C16A 1.544(12) . ?
C10 H10A 0.9800 . ?
C10 H10B 0.9800 . ?
C10 H10C 0.9800 . ?
C11 H11A 0.9800 . ?
C11 H11B 0.9800 . ?
C11 H11C 0.9800 . ?
C20 H20A 0.9800 . ?
C20 H20B 0.9800 . ?
C20 H20C 0.9800 . ?
C25 H25A 0.9800 . ?
C25 H25B 0.9800 . ?
C25 H25C 0.9800 . ?
C3 H3A 0.9800 . ?
C3 H3B 0.9800 . ?
C3 H3C 0.9800 . ?
C27 H27A 0.9800 . ?
C27 H27B 0.9800 . ?
C27 H27C 0.9800 . ?
C5 H5A 0.9800 . ?
C5 H5B 0.9800 . ?
C5 H5C 0.9800 . ?
C12 H12A 0.9800 . ?
C12 H12B 0.9800 . ?
C12 H12C 0.9800 . ?
C21 H21A 0.9800 . ?
C21 H21B 0.9800 . ?
C21 H21C 0.9800 . ?
C6 H6A 0.9900 . ?
C6 H6B 0.9900 . ?
C6 C7 1.473(9) . ?
C7 H7A 0.9800 . ?
C7 H7B 0.9800 . ?
C7 H7C 0.9800 . ?
C22 H22A 0.9800 . ?
C22 H22B 0.9800 . ?
C22 H22C 0.9800 . ?
C28B HA 0.9900 . ?
C28B HB 0.9900 . ?
C28B C29B 1.388(10) . ?
C29B HC 0.9800 . ?
C29B HD 0.9800 . ?
C29B HE 0.9800 . ?
C29B HF 0.9800 . ?
C29B HG 0.9800 . ?
C29B HH 0.9800 . ?
C29B C28A 1.68(5) . ?
C15B H15A 0.9800 . ?
C15B H15B 0.9800 . ?
C15B H15C 0.9800 . ?
C17B H17A 0.9800 . ?
C17B H17B 0.9800 . ?
C17B H17C 0.9800 . ?
C16B H16A 0.9800 . ?
C16B H16B 0.9800 . ?
C16B H16C 0.9800 . ?
O13A HI 0.8399 . ?
O13A C28A 1.343(19) . ?
C28A HJ 0.9900 . ?
C28A HK 0.9900 . ?
C15A H15D 0.9800 . ?
C15A H15E 0.9800 . ?
C15A H15F 0.9800 . ?
C17A H17D 0.9800 . ?
C17A H17E 0.9800 . ?
C17A H17F 0.9800 . ?
C16A H16D 0.9800 . ?
C16A H16E 0.9800 . ?
C16A H16F 0.9800 . ?

loop_
_geom_torsion_atom_site_label_1
_geom_torsion_atom_site_label_2
_geom_torsion_atom_site_label_3
_geom_torsion_atom_site_label_4
_geom_torsion
_geom_torsion_site_symmetry_1
_geom_torsion_site_symmetry_2
_geom_torsion_site_symmetry_3
_geom_torsion_site_symmetry_4
_geom_torsion_publ_flag
Tb1 O1 C1 O2 10.9(4) 2_666 . . . ?
Tb1 O1 C1 C2 -166.5(4) 2_666 . . . ?
Tb1 O5 C8 Na1 110.1(7) . . . 2_666 ?
Tb1 O5 C8 O4 114.8(8) . . . . ?
Tb1 O5 C8 C9 -66.8(9) . . . . ?
Tb1 O7 C13 O6 9.0(4) . . . . ?
Tb1 O7 C13 C14 -169.5(4) . . . . ?
Tb1 O8 C18 O9 -2.1(8) . . . . ?
Tb1 O8 C18 C19 179.4(3) . . . . ?
Tb1 O12 C23 O11 -9.5(8) 2_655 . . . ?
Tb1 O12 C23 C24 173.4(3) 2_655 . . . ?
Tb1 O2 C1 O1 -11.0(4) 2_666 . . . ?
Tb1 O2 C1 C2 166.5(4) 2_666 . . . ?
Tb1 O6 C13 O7 -8.8(4) . . . . ?
Tb1 O6 C13 C14 169.6(4) . . . . ?
Tb1 C1 C2 C4 -7.4(18) 2_666 . . . ?
Tb1 C1 C2 C3 111.3(16) 2_666 . . . ?
Tb1 C1 C2 C5 -124.5(15) 2_666 . . . ?
Cu1 O9 C18 O8 -4.2(7) . . . . ?
Cu1 O9 C18 C19 174.3(3) . . . . ?
Cu1 O11 C23 O12 2.5(7) . . . . ?
Cu1 O11 C23 C24 179.6(3) . . . . ?
Cu1 O7 C13 O6 109.7(5) 2_655 . . . ?
Cu1 O7 C13 C14 -68.7(7) 2_655 . . . ?
Na1 O5 C8 O4 4.7(5) 2_666 . . . ?
Na1 O5 C8 C9 -176.9(4) 2_666 . . . ?
Na1 O2 C1 Tb1 172.8(10) . . . 2_666 ?
Na1 O2 C1 O1 161.8(7) . . . . ?
Na1 O2 C1 C2 -20.7(12) . . . . ?
Na1 O3 C6 C7 -146.1(5) . . . . ?
Na1 O4 C8 Na1 -129.6(12) . . . 2_666 ?
Na1 O4 C8 O5 -5.1(5) 2_666 . . . ?
Na1 O4 C8 O5 -134.7(9) . . . . ?
Na1 O4 C8 C9 176.5(4) 2_666 . . . ?
Na1 O4 C8 C9 46.9(14) . . . . ?
O1 C1 C2 C4 80.9(5) . . . . ?
O1 C1 C2 C3 -160.4(4) . . . . ?
O1 C1 C2 C5 -36.1(6) . . . . ?
O11 C23 C24 C26 147.6(4) . . . . ?
O11 C23 C24 C25 -94.7(5) . . . . ?
O11 C23 C24 C27 25.2(6) . . . . ?
O5 C8 C9 C10 27.0(6) . . . . ?
O5 C8 C9 C11 -92.6(5) . . . . ?
O5 C8 C9 C12 149.6(4) . . . . ?
O7 C13 C14 C15B -41.5(7) . . . . ?
O7 C13 C14 C17B -160.2(6) . . . . ?
O7 C13 C14 C16B 72.0(7) . . . . ?
O7 C13 C14 C15A -67.8(15) . . . . ?
O7 C13 C14 C17A 170.0(10) . . . . ?
O7 C13 C14 C16A 60.6(10) . . . . ?
O12 C23 C24 C26 -35.1(6) . . . . ?
O12 C23 C24 C25 82.6(5) . . . . ?
O12 C23 C24 C27 -157.5(5) . . . . ?
O2 C1 C2 C4 -96.5(5) . . . . ?
O2 C1 C2 C3 22.2(6) . . . . ?
O2 C1 C2 C5 146.4(5) . . . . ?
O6 C13 C14 C15B 140.1(6) . . . . ?
O6 C13 C14 C17B 21.4(7) . . . . ?
O6 C13 C14 C16B -106.4(7) . . . . ?
O6 C13 C14 C15A 113.8(14) . . . . ?
O6 C13 C14 C17A -8.4(11) . . . . ?
O6 C13 C14 C16A -117.7(10) . . . . ?
O4 C8 C9 C10 -154.6(5) . . . . ?
O4 C8 C9 C11 85.9(5) . . . . ?
O4 C8 C9 C12 -32.0(6) . . . . ?
C20 C19 C18 O9 -94.3(5) . . . . ?
C20 C19 C18 O8 84.4(6) . . . . ?
C21 C19 C18 O9 25.4(6) . . . . ?
C21 C19 C18 O8 -156.0(5) . . . . ?
C22 C19 C18 O9 147.9(4) . . . . ?
C22 C19 C18 O8 -33.5(6) . . . . ?
